data_1513767
loop_
_publ_author_name
'Erhard, Maximilian'
'Lam, Kevin'
'Haddow, Mairi'
'Whittell, George R.'
'Geiger, William E.'
'Manners, Ian'

_publ_section_title
;
 Polyferrocenylsilane homopolymers and diblock copolymers with pendant
 ruthenocenyl groups by photocontrolled ring-opening polymerisation
;
_journal_issue 4
_journal_name_full 'Polymer Chemistry'
_journal_page_first 1264
_journal_paper_doi 10.1039/c3py01232h
_journal_volume 5
_journal_year 2014
_chemical_formula_moiety 'C10 H9 Br Ru'
_chemical_formula_sum 'C10 H9 Br Ru'
_chemical_formula_weight 310.15
_chemical_name_systematic
; 
 ? 
;
_space_group_crystal_system monoclinic
_space_group_IT_number 11
_space_group_name_Hall '-P 2yb'
_space_group_name_H-M_alt 'P 1 21/m 1'
_symmetry_space_group_name_Hall '-P 2yb'
_symmetry_space_group_name_H-M 'P 1 21/m 1'
_atom_sites_solution_hydrogens geom
_atom_sites_solution_primary direct
_atom_sites_solution_secondary difmap
_audit_creation_method SHELXL-97
_cell_angle_alpha 90.00
_cell_angle_beta 109.503(2)
_cell_angle_gamma 90.00
_cell_formula_units_Z 2
_cell_length_a 7.1295(3)
_cell_length_b 8.9916(4)
_cell_length_c 7.2907(3)
_cell_measurement_reflns_used 3755
_cell_measurement_temperature 100(2)
_cell_measurement_theta_max 27.53
_cell_measurement_theta_min 2.96
_cell_volume 440.56(3)
_computing_cell_refinement 'Bruker Apex2'
_computing_data_collection 'Bruker Apex2'
_computing_data_reduction 'Bruker SAINT'
_computing_molecular_graphics 'Bruker ShelXTL'
_computing_publication_material 'Bruker ShelXTL'
_computing_structure_refinement 'SHELXL-97 (Sheldrick, 2008)'
_computing_structure_solution 'SHELXS-97 (Sheldrick, 2008)'
_diffrn_ambient_temperature 100(2)
_diffrn_measured_fraction_theta_full 1.000
_diffrn_measured_fraction_theta_max 0.999
_diffrn_measurement_device_type 'Bruker Apex II kappa CCD area detector'
_diffrn_measurement_method 'phi and omega scans'
_diffrn_radiation_monochromator graphite
_diffrn_radiation_source 'fine-focus sealed tube'
_diffrn_radiation_type MoK\a
_diffrn_radiation_wavelength 0.71073
_diffrn_reflns_av_R_equivalents 0.0305
_diffrn_reflns_av_sigmaI/netI 0.0189
_diffrn_reflns_limit_h_max 9
_diffrn_reflns_limit_h_min -9
_diffrn_reflns_limit_k_max 11
_diffrn_reflns_limit_k_min -11
_diffrn_reflns_limit_l_max 9
_diffrn_reflns_limit_l_min -9
_diffrn_reflns_number 7385
_diffrn_reflns_theta_full 25.00
_diffrn_reflns_theta_max 27.55
_diffrn_reflns_theta_min 2.96
_exptl_absorpt_coefficient_mu 6.247
_exptl_absorpt_correction_T_max 0.1369
_exptl_absorpt_correction_T_min 0.0865
_exptl_absorpt_correction_type multi-scan
_exptl_absorpt_process_details 'SADABS V2008/1'
_exptl_crystal_colour yellow
_exptl_crystal_density_diffrn 2.338
_exptl_crystal_density_method 'not measured'
_exptl_crystal_description block
_exptl_crystal_F_000 296
_exptl_crystal_size_max 0.28
_exptl_crystal_size_mid 0.15
_exptl_crystal_size_min 0.10
_refine_diff_density_max 0.420
_refine_diff_density_min -0.632
_refine_diff_density_rms 0.091
_refine_ls_extinction_method none
_refine_ls_goodness_of_fit_ref 1.097
_refine_ls_hydrogen_treatment constr
_refine_ls_matrix_type full
_refine_ls_number_parameters 61
_refine_ls_number_reflns 1084
_refine_ls_number_restraints 0
_refine_ls_restrained_S_all 1.097
_refine_ls_R_factor_all 0.0188
_refine_ls_R_factor_gt 0.0165
_refine_ls_shift/su_max 0.000
_refine_ls_shift/su_mean 0.000
_refine_ls_structure_factor_coef Fsqd
_refine_ls_weighting_details 'calc w=1/[\s^2^(Fo^2^)+(0.0160P)^2^+0.1220P] where P=(Fo^2^+2Fc^2^)/3'
_refine_ls_weighting_scheme calc
_refine_ls_wR_factor_gt 0.0349
_refine_ls_wR_factor_ref 0.0353
_reflns_number_gt 1000
_reflns_number_total 1084
_reflns_threshold_expression >2sigma(I)
_cod_data_source_file c3py01232h.txt
_cod_data_source_block me_rcbr_0m
_cod_database_code 1513767

loop_
_symmetry_equiv_pos_as_xyz
'x, y, z'
'-x, y+1/2, -z'
'-x, -y, -z'
'x, -y-1/2, z'

loop_
_atom_site_label
_atom_site_type_symbol
_atom_site_fract_x
_atom_site_fract_y
_atom_site_fract_z
_atom_site_U_iso_or_equiv
_atom_site_adp_type
_atom_site_occupancy
_atom_site_symmetry_multiplicity
_atom_site_calc_flag
_atom_site_refinement_flags
Br1 Br 0.62903(4) 0.2500 0.45163(4) 0.01747(8) Uani 1 2 d S
C1 C 0.3542(4) 0.2500 0.3049(4) 0.0138(6) Uani 1 2 d S
C2 C 0.2344(3) 0.1198(2) 0.2458(3) 0.0153(4) Uani 1 1 d .
H2 H 0.2789 0.0143 0.2745 0.018 Uiso 1 1 calc R
C3 C 0.0357(3) 0.1707(2) 0.1486(3) 0.0169(4) Uani 1 1 d .
H3 H -0.0839 0.1058 0.0933 0.020 Uiso 1 1 calc R
C4 C 0.4640(4) 0.2500 -0.1387(4) 0.0190(6) Uani 1 2 d S
H4 H 0.6104 0.2500 -0.0662 0.023 Uiso 1 2 calc SR
C5 C 0.3433(3) 0.1215(3) -0.2040(3) 0.0183(4) Uani 1 1 d .
H5 H 0.3899 0.0160 -0.1849 0.022 Uiso 1 1 calc R
C6 C 0.1454(3) 0.1704(2) -0.3096(3) 0.0173(4) Uani 1 1 d .
H6 H 0.0293 0.1050 -0.3766 0.021 Uiso 1 1 calc R
Ru1 Ru 0.23080(3) 0.2500 -0.00825(3) 0.01138(7) Uani 1 2 d S

loop_
_atom_site_aniso_label
_atom_site_aniso_U_11
_atom_site_aniso_U_22
_atom_site_aniso_U_33
_atom_site_aniso_U_23
_atom_site_aniso_U_13
_atom_site_aniso_U_12
Br1 0.01543(16) 0.01899(17) 0.01557(15) 0.000 0.00196(12) 0.000
C1 0.0147(14) 0.0154(15) 0.0105(13) 0.000 0.0033(11) 0.000
C2 0.0201(10) 0.0134(11) 0.0146(9) 0.0021(8) 0.0087(8) -0.0004(8)
C3 0.0185(10) 0.0177(11) 0.0168(10) 0.0020(8) 0.0089(8) -0.0023(9)
C4 0.0160(14) 0.0266(17) 0.0167(14) 0.000 0.0086(12) 0.000
C5 0.0208(10) 0.0208(12) 0.0146(10) -0.0002(8) 0.0076(8) 0.0049(9)
C6 0.0196(10) 0.0195(11) 0.0129(9) -0.0032(8) 0.0055(8) -0.0017(9)
Ru1 0.01177(12) 0.01091(12) 0.01150(11) 0.000 0.00393(9) 0.000

loop_
_atom_type_symbol
_atom_type_description
_atom_type_scat_dispersion_real
_atom_type_scat_dispersion_imag
_atom_type_scat_source
C C 0.0033 0.0016 'International Tables Vol C Tables 4.2.6.8 and 6.1.1.4'
H H 0.0000 0.0000 'International Tables Vol C Tables 4.2.6.8 and 6.1.1.4'
Br Br -0.2901 2.4595 'International Tables Vol C Tables 4.2.6.8 and 6.1.1.4'
Ru Ru -1.2594 0.8363 'International Tables Vol C Tables 4.2.6.8 and 6.1.1.4'

loop_
_geom_angle_atom_site_label_1
_geom_angle_atom_site_label_2
_geom_angle_atom_site_label_3
_geom_angle
_geom_angle_site_symmetry_1
_geom_angle_site_symmetry_3
C2 C1 C2 110.1(2) 4_565 .
C2 C1 Br1 124.90(12) 4_565 .
C2 C1 Br1 124.90(12) . .
C2 C1 Ru1 71.89(13) 4_565 .
C2 C1 Ru1 71.89(13) . .
Br1 C1 Ru1 125.31(14) . .
C1 C2 C3 106.31(19) . .
C1 C2 Ru1 69.69(13) . .
C3 C2 Ru1 71.28(11) . .
C1 C2 H2 126.8 . .
C3 C2 H2 126.8 . .
Ru1 C2 H2 126.8 . .
C3 C3 C2 108.63(12) 4_565 .
C3 C3 Ru1 71.03(5) 4_565 .
C2 C3 Ru1 70.56(11) . .
C3 C3 H3 125.7 4_565 .
C2 C3 H3 125.7 . .
Ru1 C3 H3 125.7 . .
C5 C4 C5 108.4(3) 4_565 .
C5 C4 Ru1 71.40(13) 4_565 .
C5 C4 Ru1 71.40(13) . .
C5 C4 H4 125.7 4_565 .
C5 C4 H4 125.7 . .
Ru1 C4 H4 125.7 . .
C4 C5 C6 107.9(2) . .
C4 C5 Ru1 70.48(14) . .
C6 C5 Ru1 71.24(11) . .
C4 C5 H5 126.0 . .
C6 C5 H5 126.0 . .
Ru1 C5 H5 126.0 . .
C6 C6 C5 107.86(13) 4_565 .
C6 C6 Ru1 70.97(5) 4_565 .
C5 C6 Ru1 70.58(11) . .
C6 C6 H6 126.0 4_565 .
C5 C6 H6 126.0 . .
Ru1 C6 H6 126.0 . .
C1 Ru1 C4 111.24(11) . .
C1 Ru1 C2 38.42(6) . .
C4 Ru1 C2 125.23(8) . .
C1 Ru1 C2 38.42(6) . 4_565
C4 Ru1 C2 125.24(8) . 4_565
C2 Ru1 C2 64.81(11) . 4_565
C1 Ru1 C5 125.63(8) . 4_565
C4 Ru1 C5 38.12(7) . 4_565
C2 Ru1 C5 159.04(8) . 4_565
C2 Ru1 C5 111.56(8) 4_565 4_565
C1 Ru1 C5 125.63(8) . .
C4 Ru1 C5 38.12(7) . .
C2 Ru1 C5 111.56(8) . .
C2 Ru1 C5 159.04(8) 4_565 .
C5 Ru1 C5 63.79(11) 4_565 .
C1 Ru1 C3 63.48(9) . .
C4 Ru1 C3 159.84(6) . .
C2 Ru1 C3 38.16(7) . .
C2 Ru1 C3 64.04(7) 4_565 .
C5 Ru1 C3 161.22(8) 4_565 .
C5 Ru1 C3 127.10(8) . .
C1 Ru1 C3 63.48(9) . 4_565
C4 Ru1 C3 159.84(6) . 4_565
C2 Ru1 C3 64.04(7) . 4_565
C2 Ru1 C3 38.16(7) 4_565 4_565
C5 Ru1 C3 127.10(8) 4_565 4_565
C5 Ru1 C3 161.22(8) . 4_565
C3 Ru1 C3 37.95(11) . 4_565
C1 Ru1 C6 159.91(6) . .
C4 Ru1 C6 63.83(9) . .
C2 Ru1 C6 126.52(8) . .
C2 Ru1 C6 160.84(8) 4_565 .
C5 Ru1 C6 63.80(7) 4_565 .
C5 Ru1 C6 38.17(7) . .
C3 Ru1 C6 113.80(8) . .
C3 Ru1 C6 127.99(8) 4_565 .
C1 Ru1 C6 159.91(6) . 4_565
C4 Ru1 C6 63.83(9) . 4_565
C2 Ru1 C6 160.84(8) . 4_565
C2 Ru1 C6 126.52(8) 4_565 4_565
C5 Ru1 C6 38.17(7) 4_565 4_565
C5 Ru1 C6 63.80(7) . 4_565
C3 Ru1 C6 127.99(8) . 4_565
C3 Ru1 C6 113.80(8) 4_565 4_565
C6 Ru1 C6 38.06(11) . 4_565

loop_
_geom_bond_atom_site_label_1
_geom_bond_atom_site_label_2
_geom_bond_distance
_geom_bond_site_symmetry_2
Br1 C1 1.893(3) .
C1 C2 1.428(3) 4_565
C1 C2 1.428(3) .
C1 Ru1 2.155(3) .
C2 C3 1.431(3) .
C2 Ru1 2.1841(19) .
C2 H2 1.0000 .
C3 C3 1.426(4) 4_565
C3 Ru1 2.1936(19) .
C3 H3 1.0000 .
C4 C5 1.424(3) 4_565
C4 C5 1.424(3) .
C4 Ru1 2.174(3) .
C4 H4 1.0000 .
C5 C6 1.433(3) .
C5 Ru1 2.1860(19) .
C5 H5 1.0000 .
C6 C6 1.431(4) 4_565
C6 Ru1 2.1948(19) .
C6 H6 1.0000 .
Ru1 C2 2.1841(19) 4_565
Ru1 C5 2.1860(19) 4_565
Ru1 C3 2.1936(19) 4_565
Ru1 C6 2.1948(19) 4_565

loop_
_geom_torsion_atom_site_label_1
_geom_torsion_atom_site_label_2
_geom_torsion_atom_site_label_3
_geom_torsion_atom_site_label_4
_geom_torsion
_geom_torsion_site_symmetry_1
_geom_torsion_site_symmetry_4
C2 C1 C2 C3 -0.2(3) 4_565 .
Br1 C1 C2 C3 176.81(16) . .
Ru1 C1 C2 C3 -62.30(13) . .
C2 C1 C2 Ru1 62.09(18) 4_565 .
Br1 C1 C2 Ru1 -120.9(2) . .
C1 C2 C3 C3 0.13(17) . 4_565
Ru1 C2 C3 C3 -61.13(5) . 4_565
C1 C2 C3 Ru1 61.25(15) . .
C5 C4 C5 C6 -0.4(3) 4_565 .
Ru1 C4 C5 C6 61.76(14) . .
C5 C4 C5 Ru1 -62.17(18) 4_565 .
C4 C5 C6 C6 0.25(18) . 4_565
Ru1 C5 C6 C6 61.52(5) . 4_565
C4 C5 C6 Ru1 -61.27(16) . .
C2 C1 Ru1 C4 120.40(12) 4_565 .
C2 C1 Ru1 C4 -120.40(12) . .
Br1 C1 Ru1 C4 0.0 . .
C2 C1 Ru1 C2 -119.2(2) 4_565 .
Br1 C1 Ru1 C2 120.40(12) . .
C2 C1 Ru1 C2 119.2(2) . 4_565
Br1 C1 Ru1 C2 -120.40(12) . 4_565
C2 C1 Ru1 C5 79.86(16) 4_565 4_565
C2 C1 Ru1 C5 -160.95(12) . 4_565
Br1 C1 Ru1 C5 -40.55(8) . 4_565
C2 C1 Ru1 C5 160.95(12) 4_565 .
C2 C1 Ru1 C5 -79.86(16) . .
Br1 C1 Ru1 C5 40.55(8) . .
C2 C1 Ru1 C3 -80.90(14) 4_565 .
C2 C1 Ru1 C3 38.29(13) . .
Br1 C1 Ru1 C3 158.69(6) . .
C2 C1 Ru1 C3 -38.29(13) 4_565 4_565
C2 C1 Ru1 C3 80.90(14) . 4_565
Br1 C1 Ru1 C3 -158.69(6) . 4_565
C2 C1 Ru1 C6 -167.9(2) 4_565 .
C2 C1 Ru1 C6 -48.8(3) . .
Br1 C1 Ru1 C6 71.7(2) . .
C2 C1 Ru1 C6 48.8(3) 4_565 4_565
C2 C1 Ru1 C6 167.9(2) . 4_565
Br1 C1 Ru1 C6 -71.7(2) . 4_565
C5 C4 Ru1 C1 -121.14(12) 4_565 .
C5 C4 Ru1 C1 121.14(12) . .
C5 C4 Ru1 C2 -162.14(12) 4_565 .
C5 C4 Ru1 C2 80.13(17) . .
C5 C4 Ru1 C2 -80.13(17) 4_565 4_565
C5 C4 Ru1 C2 162.14(12) . 4_565
C5 C4 Ru1 C5 -117.7(2) . 4_565
C5 C4 Ru1 C5 117.7(2) 4_565 .
C5 C4 Ru1 C3 168.2(2) 4_565 .
C5 C4 Ru1 C3 50.5(3) . .
C5 C4 Ru1 C3 -50.5(3) 4_565 4_565
C5 C4 Ru1 C3 -168.2(2) . 4_565
C5 C4 Ru1 C6 80.16(15) 4_565 .
C5 C4 Ru1 C6 -37.56(13) . .
C5 C4 Ru1 C6 37.56(13) 4_565 4_565
C5 C4 Ru1 C6 -80.16(15) . 4_565
C3 C2 Ru1 C1 116.20(18) . .
C1 C2 Ru1 C4 79.81(15) . .
C3 C2 Ru1 C4 -163.99(11) . .
C1 C2 Ru1 C2 -36.83(14) . 4_565
C3 C2 Ru1 C2 79.37(12) . 4_565
C1 C2 Ru1 C5 47.9(3) . 4_565
C3 C2 Ru1 C5 164.06(19) . 4_565
C1 C2 Ru1 C5 120.65(13) . .
C3 C2 Ru1 C5 -123.15(12) . .
C1 C2 Ru1 C3 -116.20(18) . .
C1 C2 Ru1 C3 -79.32(14) . 4_565
C3 C2 Ru1 C3 36.88(13) . 4_565
C1 C2 Ru1 C6 161.25(13) . .
C3 C2 Ru1 C6 -82.55(14) . .
C1 C2 Ru1 C6 -167.4(2) . 4_565
C3 C2 Ru1 C6 -51.2(3) . 4_565
C4 C5 Ru1 C1 -78.97(16) . .
C6 C5 Ru1 C1 163.31(11) . .
C6 C5 Ru1 C4 -117.72(19) . .
C4 C5 Ru1 C2 -120.09(14) . .
C6 C5 Ru1 C2 122.19(12) . .
C4 C5 Ru1 C2 -44.4(3) . 4_565
C6 C5 Ru1 C2 -162.16(18) . 4_565
C4 C5 Ru1 C5 37.52(15) . 4_565
C6 C5 Ru1 C5 -80.20(13) . 4_565
C4 C5 Ru1 C3 -160.53(13) . .
C6 C5 Ru1 C3 81.76(15) . .
C4 C5 Ru1 C3 167.4(2) . 4_565
C6 C5 Ru1 C3 49.7(3) . 4_565
C4 C5 Ru1 C6 117.72(19) . .
C4 C5 Ru1 C6 80.27(15) . 4_565
C6 C5 Ru1 C6 -37.45(13) . 4_565
C3 C3 Ru1 C1 80.12(5) 4_565 .
C2 C3 Ru1 C1 -38.54(11) . .
C3 C3 Ru1 C4 159.5(3) 4_565 .
C2 C3 Ru1 C4 40.8(3) . .
C3 C3 Ru1 C2 118.66(11) 4_565 .
C3 C3 Ru1 C2 37.09(7) 4_565 4_565
C2 C3 Ru1 C2 -81.57(16) . 4_565
C3 C3 Ru1 C5 -43.6(2) 4_565 4_565
C2 C3 Ru1 C5 -162.2(2) . 4_565
C3 C3 Ru1 C5 -163.85(9) 4_565 .
C2 C3 Ru1 C5 77.49(14) . .
C2 C3 Ru1 C3 -118.66(11) . 4_565
C3 C3 Ru1 C6 -121.90(7) 4_565 .
C2 C3 Ru1 C6 119.44(12) . .
C3 C3 Ru1 C6 -80.27(8) 4_565 4_565
C2 C3 Ru1 C6 161.07(12) . 4_565
C6 C6 Ru1 C1 -160.6(3) 4_565 .
C5 C6 Ru1 C1 -42.8(3) . .
C6 C6 Ru1 C4 -80.24(5) 4_565 .
C5 C6 Ru1 C4 37.51(11) . .
C6 C6 Ru1 C2 163.91(9) 4_565 .
C5 C6 Ru1 C2 -78.34(15) . .
C6 C6 Ru1 C2 42.7(2) 4_565 4_565
C5 C6 Ru1 C2 160.5(2) . 4_565
C6 C6 Ru1 C5 -37.56(7) 4_565 4_565
C5 C6 Ru1 C5 80.19(17) . 4_565
C6 C6 Ru1 C5 -117.75(12) 4_565 .
C6 C6 Ru1 C3 121.87(7) 4_565 .
C5 C6 Ru1 C3 -120.38(13) . .
C6 C6 Ru1 C3 80.38(8) 4_565 4_565
C5 C6 Ru1 C3 -161.86(12) . 4_565
C5 C6 Ru1 C6 117.75(12) . 4_565
